data_7042558
loop_
_publ_author_name
'He, Zhangzhen'
'Guo, Wenbin'
'Cui, Meiyan'
'Tang, Yingying'

_publ_section_title
;
 Synthesis and magnetic properties of new tellurate compounds Na4MTeO6 (M
 = Co and Ni) with a ferromagnetic spin-chain structure.
;
_journal_issue 15
_journal_name_full 'Dalton transactions (Cambridge, England : 2003)'
_journal_page_first 5076
_journal_page_last 5081
_journal_paper_doi 10.1039/c6dt04750e
_journal_volume 46
_journal_year 2017
_chemical_formula_moiety 'Ni O6 Te, 4(Na)'
_chemical_formula_sum 'Na4 Ni O6 Te'
_chemical_formula_weight 374.27
_chemical_name_systematic
; 
 ? 
;
_space_group_IT_number 2
_symmetry_cell_setting triclinic
_symmetry_space_group_name_Hall '-P 1'
_symmetry_space_group_name_H-M 'P -1'
_atom_sites_solution_hydrogens none
_atom_sites_solution_primary direct
_atom_sites_solution_secondary difmap
_audit_creation_method SHELXL-97
_audit_update_record
;
2016-12-13 deposited with the CCDC.
2017-03-21 downloaded from the CCDC.
;
_cell_angle_alpha 73.026(8)
_cell_angle_beta 89.644(17)
_cell_angle_gamma 80.439(12)
_cell_formula_units_Z 2
_cell_length_a 5.405(2)
_cell_length_b 5.668(2)
_cell_length_c 9.565(5)
_cell_measurement_reflns_used 870
_cell_measurement_temperature 293(2)
_cell_measurement_theta_max 27.5166
_cell_measurement_theta_min 2.2286
_cell_volume 276.1(2)
_computing_structure_refinement 'SHELXL-97 (Sheldrick, 1997)'
_computing_structure_solution 'SHELXS-97 (Sheldrick, 1990)'
_diffrn_ambient_temperature 293(2)
_diffrn_detector_area_resol_mean 14.6306
_diffrn_measured_fraction_theta_full 0.977
_diffrn_measured_fraction_theta_max 0.977
_diffrn_measurement_device_type 'Mercury70 (2x2 bin mode)'
_diffrn_measurement_method CCD_Profile_fitting
_diffrn_radiation_monochromator graphite
_diffrn_radiation_source 'fine-focus sealed tube'
_diffrn_radiation_type MoK\a
_diffrn_radiation_wavelength 0.71073
_diffrn_reflns_av_R_equivalents 0.0148
_diffrn_reflns_av_sigmaI/netI 0.0159
_diffrn_reflns_limit_h_max 7
_diffrn_reflns_limit_h_min -7
_diffrn_reflns_limit_k_max 7
_diffrn_reflns_limit_k_min -7
_diffrn_reflns_limit_l_max 12
_diffrn_reflns_limit_l_min -12
_diffrn_reflns_number 3493
_diffrn_reflns_theta_full 27.50
_diffrn_reflns_theta_max 27.50
_diffrn_reflns_theta_min 2.23
_diffrn_standards_number 1238
_exptl_absorpt_coefficient_mu 8.975
_exptl_absorpt_correction_T_max 1.0000
_exptl_absorpt_correction_T_min 0.8796
_exptl_absorpt_correction_type multi-scan
_exptl_crystal_colour Green
_exptl_crystal_density_diffrn 4.502
_exptl_crystal_density_method 'not measured'
_exptl_crystal_description Prism
_exptl_crystal_F_000 344
_exptl_crystal_size_max 0.2000
_exptl_crystal_size_mid 0.1500
_exptl_crystal_size_min 0.1000
_refine_diff_density_max 0.443
_refine_diff_density_min -0.737
_refine_diff_density_rms 0.100
_refine_ls_extinction_method none
_refine_ls_goodness_of_fit_ref 1.152
_refine_ls_hydrogen_treatment none
_refine_ls_matrix_type full
_refine_ls_number_parameters 112
_refine_ls_number_reflns 1237
_refine_ls_number_restraints 0
_refine_ls_restrained_S_all 1.152
_refine_ls_R_factor_all 0.0140
_refine_ls_R_factor_gt 0.0131
_refine_ls_shift/su_max 0.001
_refine_ls_shift/su_mean 0.000
_refine_ls_structure_factor_coef Fsqd
_refine_ls_weighting_details 'calc w=1/[\s^2^(Fo^2^)+(0.0162P)^2^+0.0965P] where P=(Fo^2^+2Fc^2^)/3'
_refine_ls_weighting_scheme calc
_refine_ls_wR_factor_gt 0.0326
_refine_ls_wR_factor_ref 0.0330
_reflns_number_gt 1190
_reflns_number_total 1237
_reflns_threshold_expression >2sigma(I)
_cod_data_source_file c6dt04750e2.cif
_cod_data_source_block x
_cod_depositor_comments 'Adding full bibliography for 7042557--7042558.cif.'
_cod_database_code 7042558

loop_
_symmetry_equiv_pos_as_xyz
'x, y, z'
'-x, -y, -z'

loop_
_atom_site_label
_atom_site_type_symbol
_atom_site_fract_x
_atom_site_fract_y
_atom_site_fract_z
_atom_site_U_iso_or_equiv
_atom_site_adp_type
_atom_site_occupancy
_atom_site_symmetry_multiplicity
_atom_site_calc_flag
_atom_site_refinement_flags
Te1 Te 0.24809(2) 0.99266(2) 0.243136(13) 0.00322(6) Uani 1 1 d .
Ni1 Ni 0.25031(5) 1.00294(4) -0.08264(3) 0.00540(8) Uani 1 1 d .
O1 O -0.0861(3) 1.1981(3) 0.19870(16) 0.0059(3) Uani 1 1 d .
O2 O 0.3473(3) 1.2087(3) 0.34255(16) 0.0067(3) Uani 1 1 d .
O3 O 0.5813(3) 0.7872(3) 0.26676(16) 0.0064(3) Uani 1 1 d .
O4 O 0.3727(3) 1.1937(3) 0.05633(16) 0.0056(3) Uani 1 1 d .
O5 O 0.1259(3) 0.8029(3) 0.12140(16) 0.0056(3) Uani 1 1 d .
O6 O 0.1461(3) 0.7745(3) 0.41826(16) 0.0068(3) Uani 1 1 d .
Na1 Na 0.0000 0.5000 0.0000 0.0110(3) Uani 1 2 d S
Na2 Na 0.50699(16) 0.49297(15) 0.15699(9) 0.0095(2) Uani 1 1 d .
Na3 Na 0.98058(17) 0.49337(15) 0.33071(9) 0.0112(2) Uani 1 1 d .
Na4 Na 0.5000 0.5000 0.5000 0.0243(4) Uani 1 2 d S
Na5 Na 0.25182(14) 0.00391(14) 0.58026(8) 0.0064(2) Uani 1 1 d .

loop_
_atom_site_aniso_label
_atom_site_aniso_U_11
_atom_site_aniso_U_22
_atom_site_aniso_U_33
_atom_site_aniso_U_23
_atom_site_aniso_U_13
_atom_site_aniso_U_12
Te1 0.00292(9) 0.00219(8) 0.00413(9) -0.00061(6) -0.00007(6) 0.00016(5)
Ni1 0.00522(17) 0.00509(14) 0.00592(16) -0.00179(12) -0.00015(12) -0.00068(11)
O1 0.0039(7) 0.0049(6) 0.0083(7) -0.0025(5) -0.0002(6) 0.0014(5)
O2 0.0086(8) 0.0057(7) 0.0076(7) -0.0040(6) -0.0002(6) -0.0023(6)
O3 0.0052(7) 0.0048(7) 0.0079(7) -0.0011(5) -0.0005(6) 0.0015(5)
O4 0.0069(8) 0.0053(7) 0.0043(7) -0.0006(5) 0.0012(6) -0.0016(5)
O5 0.0056(7) 0.0055(7) 0.0065(7) -0.0029(5) -0.0003(6) -0.0012(5)
O6 0.0093(8) 0.0045(7) 0.0056(7) 0.0003(5) 0.0014(6) -0.0013(6)
Na1 0.0105(7) 0.0082(6) 0.0105(7) 0.0022(5) 0.0008(5) 0.0005(5)
Na2 0.0111(5) 0.0071(5) 0.0106(5) -0.0029(4) 0.0001(4) -0.0023(4)
Na3 0.0109(5) 0.0089(5) 0.0148(5) -0.0053(4) -0.0009(4) -0.0009(4)
Na4 0.0130(8) 0.0226(8) 0.0210(8) 0.0118(6) 0.0042(6) 0.0097(6)
Na5 0.0051(5) 0.0075(5) 0.0057(5) -0.0012(4) -0.0003(4) -0.0001(4)

loop_
_atom_type_symbol
_atom_type_description
_atom_type_scat_dispersion_real
_atom_type_scat_dispersion_imag
_atom_type_scat_source
Na Na 0.0362 0.0249 'International Tables Vol C Tables 4.2.6.8 and 6.1.1.4'
Ni Ni 0.3393 1.1124 'International Tables Vol C Tables 4.2.6.8 and 6.1.1.4'
O O 0.0106 0.0060 'International Tables Vol C Tables 4.2.6.8 and 6.1.1.4'
Te Te -0.5308 1.6751 'International Tables Vol C Tables 4.2.6.8 and 6.1.1.4'

loop_
_geom_angle_atom_site_label_1
_geom_angle_atom_site_label_2
_geom_angle_atom_site_label_3
_geom_angle
_geom_angle_site_symmetry_1
_geom_angle_site_symmetry_3
O2 Te1 O6 92.87(7) . .
O2 Te1 O3 93.30(7) . .
O6 Te1 O3 91.09(7) . .
O2 Te1 O1 90.80(7) . .
O6 Te1 O1 92.86(7) . .
O3 Te1 O1 174.16(6) . .
O2 Te1 O5 173.28(6) . .
O6 Te1 O5 91.99(7) . .
O3 Te1 O5 91.24(7) . .
O1 Te1 O5 84.32(7) . .
O2 Te1 O4 90.42(7) . .
O6 Te1 O4 174.84(6) . .
O3 Te1 O4 84.75(7) . .
O1 Te1 O4 91.06(7) . .
O5 Te1 O4 85.07(7) . .
O2 Te1 Ni1 132.70(5) . .
O6 Te1 Ni1 134.43(5) . .
O3 Te1 Ni1 87.22(5) . .
O1 Te1 Ni1 86.94(5) . .
O5 Te1 Ni1 42.60(4) . .
O4 Te1 Ni1 42.47(5) . .
O2 Te1 Ni1 132.62(5) . 2_575
O6 Te1 Ni1 90.22(5) . 2_575
O3 Te1 Ni1 133.91(5) . 2_575
O1 Te1 Ni1 41.83(5) . 2_575
O5 Te1 Ni1 42.68(4) . 2_575
O4 Te1 Ni1 90.47(5) . 2_575
Ni1 Te1 Ni1 60.53(2) . 2_575
O2 Te1 Ni1 89.53(5) . 2_675
O6 Te1 Ni1 133.14(5) . 2_675
O3 Te1 Ni1 42.06(5) . 2_675
O1 Te1 Ni1 133.92(5) . 2_675
O5 Te1 Ni1 90.53(5) . 2_675
O4 Te1 Ni1 42.86(5) . 2_675
Ni1 Te1 Ni1 60.50(2) . 2_675
Ni1 Te1 Ni1 121.03(3) 2_575 2_675
O2 Te1 Na5 87.80(5) . 2_566
O6 Te1 Na5 46.01(5) . 2_566
O3 Te1 Na5 137.04(5) . 2_566
O1 Te1 Na5 47.25(5) . 2_566
O5 Te1 Na5 92.24(5) . 2_566
O4 Te1 Na5 138.21(5) . 2_566
Ni1 Te1 Na5 122.26(3) . 2_566
Ni1 Te1 Na5 61.74(4) 2_575 2_566
Ni1 Te1 Na5 177.119(14) 2_675 2_566
O2 Te1 Na5 45.41(5) . 2_666
O6 Te1 Na5 88.30(6) . 2_666
O3 Te1 Na5 48.24(5) . 2_666
O1 Te1 Na5 136.16(5) . 2_666
O5 Te1 Na5 139.47(5) . 2_666
O4 Te1 Na5 91.19(6) . 2_666
Ni1 Te1 Na5 121.90(3) . 2_666
Ni1 Te1 Na5 177.438(13) 2_575 2_666
Ni1 Te1 Na5 61.41(4) 2_675 2_666
Na5 Te1 Na5 115.81(4) 2_566 2_666
O2 Te1 Na1 85.06(6) . 1_565
O6 Te1 Na1 136.64(5) . 1_565
O3 Te1 Na1 132.27(5) . 1_565
O1 Te1 Na1 44.00(4) . 1_565
O5 Te1 Na1 88.23(5) . 1_565
O4 Te1 Na1 47.64(5) . 1_565
Ni1 Te1 Na1 61.45(2) . 1_565
Ni1 Te1 Na1 61.82(2) 2_575 1_565
Ni1 Te1 Na1 90.21(3) 2_675 1_565
Na5 Te1 Na1 90.64(3) 2_566 1_565
Na5 Te1 Na1 118.17(3) 2_666 1_565
O1 Ni1 O3 94.55(7) 2_575 2_675
O1 Ni1 O4 171.45(6) 2_575 .
O3 Ni1 O4 93.24(7) 2_675 .
O1 Ni1 O5 93.50(7) 2_575 .
O3 Ni1 O5 171.14(6) 2_675 .
O4 Ni1 O5 78.97(7) . .
O1 Ni1 O5 77.47(6) 2_575 2_575
O3 Ni1 O5 100.26(6) 2_675 2_575
O4 Ni1 O5 97.69(6) . 2_575
O5 Ni1 O5 85.12(6) . 2_575
O1 Ni1 O4 99.99(6) 2_575 2_675
O3 Ni1 O4 77.70(6) 2_675 2_675
O4 Ni1 O4 85.09(6) . 2_675
O5 Ni1 O4 97.24(6) . 2_675
O5 Ni1 O4 176.67(5) 2_575 2_675
O1 Ni1 Te1 132.63(4) 2_575 .
O3 Ni1 Te1 132.82(5) 2_675 .
O4 Ni1 Te1 39.72(4) . .
O5 Ni1 Te1 39.26(4) . .
O5 Ni1 Te1 91.82(4) 2_575 .
O4 Ni1 Te1 91.49(4) 2_675 .
O1 Ni1 Te1 38.40(4) 2_575 2_575
O3 Ni1 Te1 96.77(5) 2_675 2_575
O4 Ni1 Te1 136.85(4) . 2_575
O5 Ni1 Te1 91.85(5) . 2_575
O5 Ni1 Te1 39.23(4) 2_575 2_575
O4 Ni1 Te1 138.04(4) 2_675 2_575
Te1 Ni1 Te1 119.47(2) . 2_575
O1 Ni1 Te1 96.64(5) 2_575 2_675
O3 Ni1 Te1 38.22(4) 2_675 2_675
O4 Ni1 Te1 91.65(5) . 2_675
O5 Ni1 Te1 136.79(4) . 2_675
O5 Ni1 Te1 138.09(4) 2_575 2_675
O4 Ni1 Te1 39.63(4) 2_675 2_675
Te1 Ni1 Te1 119.50(2) . 2_675
Te1 Ni1 Te1 121.03(3) 2_575 2_675
O1 Ni1 Na2 51.57(5) 2_575 2_665
O3 Ni1 Na2 88.99(5) 2_675 2_665
O4 Ni1 Na2 132.18(5) . 2_665
O5 Ni1 Na2 93.10(5) . 2_665
O5 Ni1 Na2 128.86(5) 2_575 2_665
O4 Ni1 Na2 48.83(4) 2_675 2_665
Te1 Ni1 Na2 117.87(2) . 2_665
Te1 Ni1 Na2 89.97(3) 2_575 2_665
Te1 Ni1 Na2 62.52(2) 2_675 2_665
O1 Ni1 Na3 88.39(5) 2_575 2_675
O3 Ni1 Na3 50.13(5) 2_675 2_675
O4 Ni1 Na3 93.94(6) . 2_675
O5 Ni1 Na3 133.94(5) . 2_675
O5 Ni1 Na3 50.43(5) 2_575 2_675
O4 Ni1 Na3 127.74(5) 2_675 2_675
Te1 Ni1 Na3 119.78(3) . 2_675
Te1 Ni1 Na3 62.72(3) 2_575 2_675
Te1 Ni1 Na3 88.35(3) 2_675 2_675
Na2 Ni1 Na3 122.35(4) 2_665 2_675
O1 Ni1 Na5 46.54(4) 2_575 1_564
O3 Ni1 Na5 48.01(5) 2_675 1_564
O4 Ni1 Na5 141.15(5) . 1_564
O5 Ni1 Na5 139.88(5) . 1_564
O5 Ni1 Na5 88.42(4) 2_575 1_564
O4 Ni1 Na5 88.26(4) 2_675 1_564
Te1 Ni1 Na5 179.048(17) . 1_564
Te1 Ni1 Na5 60.29(2) 2_575 1_564
Te1 Ni1 Na5 60.74(2) 2_675 1_564
Na2 Ni1 Na5 61.33(2) 2_665 1_564
Na3 Ni1 Na5 61.04(3) 2_675 1_564
Te1 O1 Ni1 99.77(7) . 2_575
Te1 O1 Na1 99.08(6) . 1_565
Ni1 O1 Na1 96.15(7) 2_575 1_565
Te1 O1 Na5 94.95(7) . 2_566
Ni1 O1 Na5 92.88(7) 2_575 2_566
Na1 O1 Na5 161.75(7) 1_565 2_566
Te1 O1 Na3 96.43(6) . 1_465
Ni1 O1 Na3 163.53(8) 2_575 1_465
Na1 O1 Na3 84.13(6) 1_565 1_465
Na5 O1 Na3 82.76(6) 2_566 1_465
Te1 O1 Na2 173.16(8) . 1_465
Ni1 O1 Na2 87.06(6) 2_575 1_465
Na1 O1 Na2 79.80(5) 1_565 1_465
Na5 O1 Na2 84.88(6) 2_566 1_465
Na3 O1 Na2 76.76(5) 1_465 1_465
Te1 O2 Na2 101.66(7) . 1_565
Te1 O2 Na5 98.77(7) . 2_666
Na2 O2 Na5 90.26(6) 1_565 2_666
Te1 O2 Na3 102.35(7) . 1_465
Na2 O2 Na3 90.83(6) 1_565 1_465
Na5 O2 Na3 158.18(7) 2_666 1_465
Te1 O2 Na5 99.78(7) . 1_565
Na2 O2 Na5 158.32(8) 1_565 1_565
Na5 O2 Na5 83.35(6) 2_666 1_565
Na3 O2 Na5 87.68(6) 1_465 1_565
Te1 O2 Na4 176.86(8) . 1_565
Na2 O2 Na4 80.82(6) 1_565 1_565
Na5 O2 Na4 79.22(5) 2_666 1_565
Na3 O2 Na4 79.44(5) 1_465 1_565
Na5 O2 Na4 77.65(6) 1_565 1_565
Te1 O3 Ni1 99.71(7) . 2_675
Te1 O3 Na2 100.20(7) . .
Ni1 O3 Na2 94.01(7) 2_675 .
Te1 O3 Na5 94.35(6) . 2_666
Ni1 O3 Na5 91.05(7) 2_675 2_666
Na2 O3 Na5 163.54(8) . 2_666
Te1 O3 Na4 94.41(6) . .
Ni1 O3 Na4 165.12(8) 2_675 .
Na2 O3 Na4 88.06(6) . .
Na5 O3 Na4 83.16(6) 2_666 .
Te1 O3 Na3 171.66(8) . .
Ni1 O3 Na3 88.57(6) 2_675 .
Na2 O3 Na3 80.02(6) . .
Na5 O3 Na3 84.46(6) 2_666 .
Na4 O3 Na3 77.26(5) . .
Te1 O4 Ni1 97.82(7) . .
Te1 O4 Ni1 97.51(7) . 2_675
Ni1 O4 Ni1 94.91(6) . 2_675
Te1 O4 Na1 94.00(6) . 1_565
Ni1 O4 Na1 91.62(6) . 1_565
Ni1 O4 Na1 165.86(8) 2_675 1_565
Te1 O4 Na2 95.53(7) . 1_565
Ni1 O4 Na2 165.50(8) . 1_565
Ni1 O4 Na2 88.94(6) 2_675 1_565
Na1 O4 Na2 81.79(6) 1_565 1_565
Te1 O4 Na2 169.33(8) . 2_675
Ni1 O4 Na2 89.91(7) . 2_675
Ni1 O4 Na2 89.10(6) 2_675 2_675
Na1 O4 Na2 78.36(5) 1_565 2_675
Na2 O4 Na2 76.14(6) 1_565 2_675
Te1 O5 Ni1 98.14(7) . .
Te1 O5 Ni1 98.10(6) . 2_575
Ni1 O5 Ni1 94.88(6) . 2_575
Te1 O5 Na2 95.14(7) . .
Ni1 O5 Na2 89.87(6) . .
Ni1 O5 Na2 165.15(8) 2_575 .
Te1 O5 Na3 94.37(7) . 1_455
Ni1 O5 Na3 166.62(7) . 1_455
Ni1 O5 Na3 88.01(6) 2_575 1_455
Na2 O5 Na3 84.28(6) . 1_455
Te1 O5 Na1 170.70(8) . .
Ni1 O5 Na1 88.50(6) . .
Ni1 O5 Na1 87.76(6) 2_575 .
Na2 O5 Na1 78.29(5) . .
Na3 O5 Na1 78.54(6) 1_455 .
Te1 O6 Na4 102.20(7) . .
Te1 O6 Na3 101.91(7) . 1_455
Na4 O6 Na3 91.77(6) . 1_455
Te1 O6 Na5 97.44(7) . 2_566
Na4 O6 Na5 159.43(7) . 2_566
Na3 O6 Na5 90.09(6) 1_455 2_566
Te1 O6 Na5 96.39(7) . 1_565
Na4 O6 Na5 88.30(6) . 1_565
Na3 O6 Na5 161.25(7) 1_455 1_565
Na5 O6 Na5 83.48(6) 2_566 1_565
Te1 O6 Na3 174.53(8) . 2_666
Na4 O6 Na3 77.95(5) . 2_666
Na3 O6 Na3 83.54(6) 1_455 2_666
Na5 O6 Na3 81.92(6) 2_566 2_666
Na5 O6 Na3 78.15(6) 1_565 2_666
O1 Na1 O1 180.00(6) 2_575 1_545
O1 Na1 O4 105.16(6) 2_575 1_545
O1 Na1 O4 74.84(6) 1_545 1_545
O1 Na1 O4 74.84(6) 2_575 2_575
O1 Na1 O4 105.16(6) 1_545 2_575
O4 Na1 O4 180.00(5) 1_545 2_575
O1 Na1 O5 79.90(6) 2_575 .
O1 Na1 O5 100.10(6) 1_545 .
O4 Na1 O5 98.72(5) 1_545 .
O4 Na1 O5 81.28(5) 2_575 .
O1 Na1 O5 100.10(6) 2_575 2_565
O1 Na1 O5 79.90(6) 1_545 2_565
O4 Na1 O5 81.28(5) 1_545 2_565
O4 Na1 O5 98.72(5) 2_575 2_565
O5 Na1 O5 180.00(5) . 2_565
O1 Na1 Na2 53.37(4) 2_575 2_665
O1 Na1 Na2 126.63(4) 1_545 2_665
O4 Na1 Na2 51.79(4) 1_545 2_665
O4 Na1 Na2 128.21(4) 2_575 2_665
O5 Na1 Na2 88.69(4) . 2_665
O5 Na1 Na2 91.31(4) 2_565 2_665
O1 Na1 Na2 126.63(4) 2_575 1_455
O1 Na1 Na2 53.37(4) 1_545 1_455
O4 Na1 Na2 128.21(4) 1_545 1_455
O4 Na1 Na2 51.79(4) 2_575 1_455
O5 Na1 Na2 91.31(4) . 1_455
O5 Na1 Na2 88.69(4) 2_565 1_455
Na2 Na1 Na2 180.00(3) 2_665 1_455
O1 Na1 Na2 91.03(5) 2_575 .
O1 Na1 Na2 88.97(5) 1_545 .
O4 Na1 Na2 49.20(4) 1_545 .
O4 Na1 Na2 130.80(4) 2_575 .
O5 Na1 Na2 49.65(4) . .
O5 Na1 Na2 130.35(4) 2_565 .
Na2 Na1 Na2 57.76(4) 2_665 .
Na2 Na1 Na2 122.24(4) 1_455 .
O1 Na1 Na2 88.97(5) 2_575 2_565
O1 Na1 Na2 91.03(5) 1_545 2_565
O4 Na1 Na2 130.80(4) 1_545 2_565
O4 Na1 Na2 49.20(4) 2_575 2_565
O5 Na1 Na2 130.35(4) . 2_565
O5 Na1 Na2 49.65(4) 2_565 2_565
Na2 Na1 Na2 122.24(4) 2_665 2_565
Na2 Na1 Na2 57.76(4) 1_455 2_565
Na2 Na1 Na2 180.00(3) . 2_565
O1 Na1 Na3 50.38(5) 2_575 2_665
O1 Na1 Na3 129.62(5) 1_545 2_665
O4 Na1 Na3 90.05(4) 1_545 2_665
O4 Na1 Na3 89.95(4) 2_575 2_665
O5 Na1 Na3 129.92(4) . 2_665
O5 Na1 Na3 50.08(4) 2_565 2_665
Na2 Na1 Na3 59.09(3) 2_665 2_665
Na2 Na1 Na3 120.91(3) 1_455 2_665
Na2 Na1 Na3 116.85(3) . 2_665
Na2 Na1 Na3 63.15(3) 2_565 2_665
O1 Na1 Na3 129.62(5) 2_575 1_455
O1 Na1 Na3 50.38(5) 1_545 1_455
O4 Na1 Na3 89.95(4) 1_545 1_455
O4 Na1 Na3 90.05(4) 2_575 1_455
O5 Na1 Na3 50.08(4) . 1_455
O5 Na1 Na3 129.92(4) 2_565 1_455
Na2 Na1 Na3 120.91(3) 2_665 1_455
Na2 Na1 Na3 59.09(3) 1_455 1_455
Na2 Na1 Na3 63.15(3) . 1_455
Na2 Na1 Na3 116.85(3) 2_565 1_455
Na3 Na1 Na3 180.00(3) 2_665 1_455
O2 Na2 O3 102.56(7) 1_545 .
O2 Na2 O4 72.37(6) 1_545 1_545
O3 Na2 O4 171.99(6) . 1_545
O2 Na2 O5 93.17(6) 1_545 .
O3 Na2 O5 72.83(6) . .
O4 Na2 O5 100.93(6) 1_545 .
O2 Na2 O4 173.03(6) 1_545 2_675
O3 Na2 O4 80.51(6) . 2_675
O4 Na2 O4 103.86(6) 1_545 2_675
O5 Na2 O4 81.70(6) . 2_675
O2 Na2 O1 88.77(6) 1_545 1_645
O3 Na2 O1 103.03(6) . 1_645
O4 Na2 O1 83.30(6) 1_545 1_645
O5 Na2 O1 175.72(6) . 1_645
O4 Na2 O1 96.67(6) 2_675 1_645
O2 Na2 Na2 124.91(6) 1_545 2_665
O3 Na2 Na2 131.11(6) . 2_665
O4 Na2 Na2 52.83(4) 1_545 2_665
O5 Na2 Na2 91.90(5) . 2_665
O4 Na2 Na2 51.02(5) 2_675 2_665
O1 Na2 Na2 90.11(5) 1_645 2_665
O2 Na2 Na1 135.39(5) 1_545 1_655
O3 Na2 Na1 93.30(5) . 1_655
O4 Na2 Na1 94.63(5) 1_545 1_655
O5 Na2 Na1 131.43(5) . 1_655
O4 Na2 Na1 49.84(4) 2_675 1_655
O1 Na2 Na1 46.83(4) 1_645 1_655
Na2 Na2 Na1 62.31(4) 2_665 1_655
O2 Na2 Na3 95.80(6) 1_545 .
O3 Na2 Na3 52.21(4) . .
O4 Na2 Na3 133.48(5) 1_545 .
O5 Na2 Na3 124.98(5) . .
O4 Na2 Na3 91.01(5) 2_675 .
O1 Na2 Na3 50.95(5) 1_645 .
Na2 Na2 Na3 124.43(5) 2_665 .
Na1 Na2 Na3 62.13(4) 1_655 .
O2 Na2 Na1 81.43(5) 1_545 .
O3 Na2 Na1 124.87(5) . .
O4 Na2 Na1 49.01(4) 1_545 .
O5 Na2 Na1 52.06(4) . .
O4 Na2 Na1 91.68(5) 2_675 .
O1 Na2 Na1 132.10(5) 1_645 .
Na2 Na2 Na1 59.92(3) 2_665 .
Na1 Na2 Na1 122.24(4) 1_655 .
Na3 Na2 Na1 175.56(4) . .
O2 Na2 Ni1 81.44(5) 1_545 2_665
O3 Na2 Ni1 144.39(5) . 2_665
O4 Na2 Ni1 42.23(4) 1_545 2_665
O5 Na2 Ni1 142.74(5) . 2_665
O4 Na2 Ni1 99.77(5) 2_675 2_665
O1 Na2 Ni1 41.37(4) 1_645 2_665
Na2 Na2 Ni1 63.03(3) 2_665 2_665
Na1 Na2 Ni1 62.84(2) 1_655 2_665
Na3 Na2 Ni1 92.28(3) . 2_665
Na1 Na2 Ni1 90.73(3) . 2_665
O2 Na2 Ni1 132.57(5) 1_545 .
O3 Na2 Ni1 78.94(6) . .
O4 Na2 Ni1 99.77(6) 1_545 .
O5 Na2 Ni1 41.15(4) . .
O4 Na2 Ni1 41.45(4) 2_675 .
O1 Na2 Ni1 137.79(5) 1_645 .
Na2 Na2 Ni1 61.36(4) 2_665 .
Na1 Na2 Ni1 91.10(3) 1_655 .
Na3 Na2 Ni1 118.97(4) . .
Na1 Na2 Ni1 61.53(3) . .
Ni1 Na2 Ni1 124.39(4) 2_665 .
O6 Na3 O2 98.06(7) 1_655 1_645
O6 Na3 O1 163.63(6) 1_655 1_645
O2 Na3 O1 70.28(6) 1_645 1_645
O6 Na3 O3 90.05(6) 1_655 .
O2 Na3 O3 168.07(7) 1_645 .
O1 Na3 O3 99.92(6) 1_645 .
O6 Na3 O5 71.73(7) 1_655 1_655
O2 Na3 O5 91.57(6) 1_645 1_655
O1 Na3 O5 96.53(6) 1_645 1_655
O3 Na3 O5 82.63(6) . 1_655
O6 Na3 O6 96.46(6) 1_655 2_666
O2 Na3 O6 90.99(6) 1_645 2_666
O1 Na3 O6 95.21(6) 1_645 2_666
O3 Na3 O6 96.81(6) . 2_666
O5 Na3 O6 168.17(6) 1_655 2_666
O6 Na3 Na4 96.80(5) 1_655 .
O2 Na3 Na4 135.62(5) 1_645 .
O1 Na3 Na4 99.57(5) 1_645 .
O3 Na3 Na4 51.05(4) . .
O5 Na3 Na4 132.81(5) 1_655 .
O6 Na3 Na4 45.81(4) 2_666 .
O6 Na3 Na2 137.04(5) 1_655 .
O2 Na3 Na2 122.49(5) 1_645 .
O1 Na3 Na2 52.29(4) 1_645 .
O3 Na3 Na2 47.77(5) . .
O5 Na3 Na2 91.97(5) 1_655 .
O6 Na3 Na2 96.39(6) 2_666 .
Na4 Na3 Na2 65.17(4) . .
O6 Na3 Na1 122.86(5) 1_655 1_655
O2 Na3 Na1 80.35(5) 1_645 1_655
O1 Na3 Na1 45.49(4) 1_645 1_655
O3 Na3 Na1 87.90(5) . 1_655
O5 Na3 Na1 51.38(4) 1_655 1_655
O6 Na3 Na1 140.45(5) 2_666 1_655
Na4 Na3 Na1 123.92(4) . 1_655
Na2 Na3 Na1 58.78(3) . 1_655
O6 Na3 Na5 144.73(5) 1_655 2_656
O2 Na3 Na5 81.55(5) 1_645 2_656
O1 Na3 Na5 47.26(4) 1_645 2_656
O3 Na3 Na5 96.88(5) . 2_656
O5 Na3 Na5 143.39(5) 1_655 2_656
O6 Na3 Na5 48.45(4) 2_666 2_656
Na4 Na3 Na5 62.94(3) . 2_656
Na2 Na3 Na5 63.16(3) . 2_656
Na1 Na3 Na5 92.02(3) 1_655 2_656
O6 Na3 Ni1 81.30(5) 1_655 2_675
O2 Na3 Ni1 131.25(5) 1_645 2_675
O1 Na3 Ni1 97.60(6) 1_645 2_675
O3 Na3 Ni1 41.30(4) . 2_675
O5 Na3 Ni1 41.56(4) 1_655 2_675
O6 Na3 Ni1 137.71(5) 2_666 2_675
Na4 Na3 Ni1 92.25(3) . 2_675
Na2 Na3 Ni1 62.09(3) . 2_675
Na1 Na3 Ni1 61.05(3) 1_655 2_675
Na5 Na3 Ni1 125.22(4) 2_656 2_675
O6 Na3 Na5 95.27(6) 1_655 1_655
O2 Na3 Na5 46.29(5) 1_645 1_655
O1 Na3 Na5 84.91(5) 1_645 1_655
O3 Na3 Na5 141.92(5) . 1_655
O5 Na3 Na5 134.72(5) 1_655 1_655
O6 Na3 Na5 45.15(4) 2_666 1_655
Na4 Na3 Na5 90.88(4) . 1_655
Na2 Na3 Na5 122.13(4) . 1_655
Na1 Na3 Na5 119.36(4) 1_655 1_655
Na5 Na3 Na5 59.06(4) 2_656 1_655
Ni1 Na3 Na5 175.61(4) 2_675 1_655
O6 Na4 O6 180.00(8) . 2_666
O6 Na4 O3 72.12(6) . .
O6 Na4 O3 107.88(6) 2_666 .
O6 Na4 O3 107.88(6) . 2_666
O6 Na4 O3 72.12(6) 2_666 2_666
O3 Na4 O3 180.0 . 2_666
O6 Na4 O2 88.03(6) . 1_545
O6 Na4 O2 91.97(6) 2_666 1_545
O3 Na4 O2 87.16(6) . 1_545
O3 Na4 O2 92.84(6) 2_666 1_545
O6 Na4 O2 91.97(6) . 2_676
O6 Na4 O2 88.03(6) 2_666 2_676
O3 Na4 O2 92.84(6) . 2_676
O3 Na4 O2 87.16(6) 2_666 2_676
O2 Na4 O2 180.00(5) 1_545 2_676
O6 Na4 Na3 123.76(5) . .
O6 Na4 Na3 56.24(5) 2_666 .
O3 Na4 Na3 51.70(4) . .
O3 Na4 Na3 128.30(4) 2_666 .
O2 Na4 Na3 87.06(4) 1_545 .
O2 Na4 Na3 92.94(4) 2_676 .
O6 Na4 Na3 56.24(5) . 2_666
O6 Na4 Na3 123.76(5) 2_666 2_666
O3 Na4 Na3 128.30(4) . 2_666
O3 Na4 Na3 51.70(4) 2_666 2_666
O2 Na4 Na3 92.94(4) 1_545 2_666
O2 Na4 Na3 87.06(4) 2_676 2_666
Na3 Na4 Na3 180.0 . 2_666
O6 Na4 Na5 82.99(5) . 2_666
O6 Na4 Na5 97.01(5) 2_666 2_666
O3 Na4 Na5 47.90(4) . 2_666
O3 Na4 Na5 132.10(4) 2_666 2_666
O2 Na4 Na5 134.77(4) 1_545 2_666
O2 Na4 Na5 45.23(4) 2_676 2_666
Na3 Na4 Na5 62.76(3) . 2_666
Na3 Na4 Na5 117.24(3) 2_666 2_666
O6 Na4 Na5 97.01(5) . .
O6 Na4 Na5 82.99(5) 2_666 .
O3 Na4 Na5 132.10(4) . .
O3 Na4 Na5 47.90(4) 2_666 .
O2 Na4 Na5 45.23(4) 1_545 .
O2 Na4 Na5 134.77(4) 2_676 .
Na3 Na4 Na5 117.24(3) . .
Na3 Na4 Na5 62.76(3) 2_666 .
Na5 Na4 Na5 180.0 2_666 .
O6 Na4 Te1 35.23(4) . .
O6 Na4 Te1 144.77(4) 2_666 .
O3 Na4 Te1 36.97(4) . .
O3 Na4 Te1 143.03(4) 2_666 .
O2 Na4 Te1 88.81(5) 1_545 .
O2 Na4 Te1 91.19(5) 2_676 .
Na3 Na4 Te1 88.66(3) . .
Na3 Na4 Te1 91.34(3) 2_666 .
Na5 Na4 Te1 59.63(3) 2_666 .
Na5 Na4 Te1 120.37(3) . .
O6 Na4 Te1 144.77(4) . 2_666
O6 Na4 Te1 35.23(4) 2_666 2_666
O3 Na4 Te1 143.03(4) . 2_666
O3 Na4 Te1 36.97(4) 2_666 2_666
O2 Na4 Te1 91.19(5) 1_545 2_666
O2 Na4 Te1 88.81(5) 2_676 2_666
Na3 Na4 Te1 91.34(3) . 2_666
Na3 Na4 Te1 88.66(3) 2_666 2_666
Na5 Na4 Te1 120.37(3) 2_666 2_666
Na5 Na4 Te1 59.63(3) . 2_666
Te1 Na4 Te1 180.0 . 2_666
O6 Na5 O2 160.80(6) 2_566 2_666
O6 Na5 O2 98.46(6) 2_566 1_545
O2 Na5 O2 96.65(6) 2_666 1_545
O6 Na5 O1 74.07(6) 2_566 2_566
O2 Na5 O1 92.10(6) 2_666 2_566
O2 Na5 O1 169.98(7) 1_545 2_566
O6 Na5 O3 91.51(6) 2_566 2_666
O2 Na5 O3 72.98(6) 2_666 2_666
O2 Na5 O3 105.70(7) 1_545 2_666
O1 Na5 O3 81.52(7) 2_566 2_666
O6 Na5 O6 96.52(6) 2_566 1_545
O2 Na5 O6 99.56(6) 2_666 1_545
O2 Na5 O6 70.96(6) 1_545 1_545
O1 Na5 O6 102.82(7) 2_566 1_545
O3 Na5 O6 171.66(6) 2_666 1_545
O6 Na5 Na5 144.88(6) 2_566 2_656
O2 Na5 Na5 48.63(5) 2_666 2_656
O2 Na5 Na5 48.02(4) 1_545 2_656
O1 Na5 Na5 140.49(6) 2_566 2_656
O3 Na5 Na5 89.16(5) 2_666 2_656
O6 Na5 Na5 82.98(5) 1_545 2_656
O6 Na5 Na5 49.80(5) 2_566 2_556
O2 Na5 Na5 145.06(6) 2_666 2_556
O2 Na5 Na5 81.78(6) 1_545 2_556
O1 Na5 Na5 88.25(6) 2_566 2_556
O3 Na5 Na5 141.26(5) 2_666 2_556
O6 Na5 Na5 46.72(4) 1_545 2_556
Na5 Na5 Na5 120.36(6) 2_656 2_556
O6 Na5 Na3 88.36(5) 2_566 2_656
O2 Na5 Na3 92.83(5) 2_666 2_656
O2 Na5 Na3 124.37(5) 1_545 2_656
O1 Na5 Na3 49.98(4) 2_566 2_656
O3 Na5 Na3 129.39(5) 2_666 2_656
O6 Na5 Na3 53.41(5) 1_545 2_656
Na5 Na5 Na3 117.61(4) 2_656 2_656
Na5 Na5 Na3 61.37(3) 2_556 2_656
O6 Na5 Te1 36.56(4) 2_566 2_566
O2 Na5 Te1 129.48(5) 2_666 2_566
O2 Na5 Te1 133.85(5) 1_545 2_566
O1 Na5 Te1 37.80(4) 2_566 2_566
O3 Na5 Te1 89.20(5) 2_666 2_566
O6 Na5 Te1 98.58(5) 1_545 2_566
Na5 Na5 Te1 177.87(4) 2_656 2_566
Na5 Na5 Te1 61.71(4) 2_556 2_566
Na3 Na5 Te1 62.61(3) 2_656 2_566
O6 Na5 Te1 128.65(5) 2_566 2_666
O2 Na5 Te1 35.82(4) 2_666 2_666
O2 Na5 Te1 100.61(5) 1_545 2_666
O1 Na5 Te1 89.35(5) 2_566 2_666
O3 Na5 Te1 37.40(4) 2_666 2_666
O6 Na5 Te1 134.76(5) 1_545 2_666
Na5 Na5 Te1 62.11(4) 2_656 2_666
Na5 Na5 Te1 177.48(4) 2_556 2_666
Na3 Na5 Te1 117.42(3) 2_656 2_666
Te1 Na5 Te1 115.81(4) 2_566 2_666
O6 Na5 Na4 92.71(5) 2_566 .
O2 Na5 Na4 85.61(5) 2_666 .
O2 Na5 Na4 57.12(4) 1_545 .
O1 Na5 Na4 128.79(5) 2_566 .
O3 Na5 Na4 48.94(4) 2_666 .
O6 Na5 Na4 128.06(5) 1_545 .
Na5 Na5 Na4 62.13(3) 2_656 .
Na5 Na5 Na4 120.56(4) 2_556 .
Na3 Na5 Na4 178.01(3) 2_656 .
Te1 Na5 Na4 117.57(3) 2_566 .
Te1 Na5 Na4 60.63(2) 2_666 .

loop_
_geom_bond_atom_site_label_1
_geom_bond_atom_site_label_2
_geom_bond_distance
_geom_bond_site_symmetry_2
Te1 O2 1.8962(15) .
Te1 O6 1.9089(16) .
Te1 O3 1.9506(16) .
Te1 O1 1.9550(16) .
Te1 O5 1.9813(16) .
Te1 O4 1.9991(16) .
Te1 Ni1 3.0995(17) .
Te1 Ni1 3.1017(11) 2_575
Te1 Ni1 3.1074(11) 2_675
Te1 Na5 3.1780(13) 2_566
Te1 Na5 3.2021(13) 2_666
Te1 Na1 3.2138(10) 1_565
Ni1 O1 2.0989(16) 2_575
Ni1 O3 2.1121(16) 2_675
Ni1 O4 2.1124(16) .
Ni1 O5 2.1194(17) .
Ni1 O5 2.1237(17) 2_575
Ni1 O4 2.1321(17) 2_675
Ni1 Te1 3.1017(11) 2_575
Ni1 Te1 3.1074(11) 2_675
Ni1 Na2 3.1714(13) 2_665
Ni1 Na3 3.1994(13) 2_675
Ni1 Na5 3.2227(19) 1_564
O1 Ni1 2.0989(16) 2_575
O1 Na1 2.2609(16) 1_565
O1 Na5 2.3424(19) 2_566
O1 Na3 2.4422(18) 1_465
O1 Na2 2.4877(19) 1_465
O2 Na2 2.2944(18) 1_565
O2 Na5 2.3074(18) 2_666
O2 Na3 2.3194(18) 1_465
O2 Na5 2.3296(19) 1_565
O2 Na4 2.7559(16) 1_565
O3 Ni1 2.1121(16) 2_675
O3 Na2 2.3012(18) .
O3 Na5 2.3956(18) 2_666
O3 Na4 2.4343(17) .
O3 Na3 2.4564(19) .
O4 Ni1 2.1321(16) 2_675
O4 Na1 2.3807(16) 1_565
O4 Na2 2.3878(18) 1_565
O4 Na2 2.4476(19) 2_675
O5 Ni1 2.1237(17) 2_575
O5 Na2 2.4296(19) .
O5 Na3 2.4679(19) 1_455
O5 Na1 2.5142(16) .
O6 Na4 2.2384(16) .
O6 Na3 2.3029(18) 1_455
O6 Na5 2.3057(18) 2_566
O6 Na5 2.4191(18) 1_565
O6 Na3 2.595(2) 2_666
Na1 O1 2.2609(16) 2_575
Na1 O1 2.2609(16) 1_545
Na1 O4 2.3807(16) 1_545
Na1 O4 2.3807(16) 2_575
Na1 O5 2.5142(16) 2_565
Na1 Na2 3.0509(13) 2_665
Na1 Na2 3.0509(13) 1_455
Na1 Na2 3.1218(13) .
Na1 Na2 3.1218(13) 2_565
Na1 Na3 3.1537(19) 2_665
Na1 Na3 3.1537(19) 1_455
Na2 O2 2.2944(18) 1_545
Na2 O4 2.3878(18) 1_545
Na2 O4 2.4476(19) 2_675
Na2 O1 2.4877(18) 1_645
Na2 Na2 2.982(2) 2_665
Na2 Na1 3.0509(13) 1_655
Na2 Na3 3.0611(16) .
Na2 Ni1 3.1714(13) 2_665
Na3 O6 2.3029(18) 1_655
Na3 O2 2.3194(18) 1_645
Na3 O1 2.4422(18) 1_645
Na3 O5 2.4679(19) 1_655
Na3 O6 2.595(2) 2_666
Na3 Na4 3.0531(13) .
Na3 Na1 3.1537(19) 1_655
Na3 Na5 3.1637(15) 2_656
Na3 Ni1 3.1994(13) 2_675
Na3 Na5 3.2201(15) 1_655
Na4 O6 2.2384(16) 2_666
Na4 O3 2.4343(17) 2_666
Na4 O2 2.7559(16) 1_545
Na4 O2 2.7559(16) 2_676
Na4 Na3 3.0531(13) 2_666
Na4 Na5 3.2055(12) 2_666
Na4 Na5 3.2055(12) .
Na4 Te1 3.2343(10) 2_666
Na5 O6 2.3057(18) 2_566
Na5 O2 2.3074(18) 2_666
Na5 O2 2.3296(19) 1_545
Na5 O1 2.3424(19) 2_566
Na5 O3 2.3956(18) 2_666
Na5 O6 2.4191(18) 1_545
Na5 Na5 3.0832(18) 2_656
Na5 Na5 3.1466(18) 2_556
Na5 Na3 3.1637(15) 2_656
Na5 Te1 3.1780(13) 2_566
Na5 Te1 3.2021(13) 2_666
